data_7708234
loop_
_publ_author_name
'Shmelev, Nikita Y.'
'Okubazghi, Tesfu H.'
'Abramov, Pavel A.'
'Komarov, Vladislav Y.'
'Rakhmanova, Mariana I.'
'Novikov, Alexander S.'
'Gushchin, Artem L.'

_publ_section_title
;
 Intramolecular aurophilic interactions in dinuclear gold(I) complexes
 with twisted bridging 2,2'-bipyridine ligands.
;
_journal_issue 36
_journal_name_full 'Dalton transactions (Cambridge, England : 2003)'
_journal_page_first 12448
_journal_page_last 12456
_journal_paper_doi 10.1039/d1dt02164h
_journal_volume 50
_journal_year 2021
_chemical_formula_sum 'C52 H42 Au2 F6 N2 O10 P2 S2'
_chemical_formula_weight 1488.87
_space_group_crystal_system monoclinic
_space_group_IT_number 14
_space_group_name_Hall '-P 2ybc'
_space_group_name_H-M_alt 'P 1 21/c 1'
_atom_sites_solution_hydrogens geom
_atom_sites_solution_primary direct
_atom_sites_solution_secondary difmap
_audit_creation_method SHELXL-2017/1
_audit_update_record
;
2021-05-24 deposited with the CCDC.	2021-08-17 downloaded from the CCDC.
;
_cell_angle_alpha 90
_cell_angle_beta 103.878(2)
_cell_angle_gamma 90
_cell_formula_units_Z 4
_cell_length_a 11.0607(5)
_cell_length_b 21.8487(10)
_cell_length_c 22.2046(11)
_cell_measurement_reflns_used 9855
_cell_measurement_temperature 150(2)
_cell_measurement_theta_max 29.3790
_cell_measurement_theta_min 2.3343
_cell_volume 5209.4(4)
_computing_cell_refinement 'SAINT (Bruker-AXS, 2004)'
_computing_data_collection 'APEX2 (Bruker-AXS, 2004)'
_computing_data_reduction 'SAINT (Bruker-AXS, 2004)'
_computing_molecular_graphics 'ShelXle (H\"ubschle, 2011)'
_computing_publication_material 'CIFTAB-2014 (Sheldrick, 2014)'
_computing_structure_refinement 'SHELXL-2014 (Sheldrick, 2014)'
_computing_structure_solution 'SHELXS-2014 (Sheldrick, 2014)'
_diffrn_ambient_temperature 150(2)
_diffrn_detector_area_resol_mean 25
_diffrn_measured_fraction_theta_full 0.999
_diffrn_measured_fraction_theta_max 1.000
_diffrn_measurement_device 'four-circle diffractometer'
_diffrn_measurement_device_type 'Bruker D8 Venture'
_diffrn_measurement_method '\f and \w scans'
_diffrn_radiation_monochromator graphite
_diffrn_radiation_probe x-ray
_diffrn_radiation_source 'fine-focus sealed tube'
_diffrn_radiation_type MoK\a
_diffrn_radiation_wavelength 0.71073
_diffrn_reflns_av_R_equivalents 0.0535
_diffrn_reflns_av_unetI/netI 0.0405
_diffrn_reflns_Laue_measured_fraction_full 0.999
_diffrn_reflns_Laue_measured_fraction_max 1.000
_diffrn_reflns_limit_h_max 14
_diffrn_reflns_limit_h_min -14
_diffrn_reflns_limit_k_max 28
_diffrn_reflns_limit_k_min -29
_diffrn_reflns_limit_l_max 29
_diffrn_reflns_limit_l_min -29
_diffrn_reflns_number 68561
_diffrn_reflns_point_group_measured_fraction_full 0.999
_diffrn_reflns_point_group_measured_fraction_max 1.000
_diffrn_reflns_theta_full 25.500
_diffrn_reflns_theta_max 28.700
_diffrn_reflns_theta_min 1.864
_diffrn_source 'sealed X-ray tube'
_exptl_absorpt_coefficient_mu 5.850
_exptl_absorpt_correction_T_max 0.7466
_exptl_absorpt_correction_T_min 0.6202
_exptl_absorpt_correction_type multi-scan
_exptl_absorpt_process_details 'SADABS (Bruker-AXS, 2004)'
_exptl_crystal_colour colorless
_exptl_crystal_density_diffrn 1.898
_exptl_crystal_description block
_exptl_crystal_F_000 2888
_exptl_crystal_size_max 0.150
_exptl_crystal_size_mid 0.100
_exptl_crystal_size_min 0.100
_refine_diff_density_max 1.241
_refine_diff_density_min -1.216
_refine_diff_density_rms 0.129
_refine_ls_extinction_method none
_refine_ls_goodness_of_fit_ref 1.056
_refine_ls_hydrogen_treatment constr
_refine_ls_matrix_type full
_refine_ls_number_parameters 678
_refine_ls_number_reflns 13432
_refine_ls_number_restraints 36
_refine_ls_restrained_S_all 1.061
_refine_ls_R_factor_all 0.0437
_refine_ls_R_factor_gt 0.0334
_refine_ls_shift/su_max 0.004
_refine_ls_shift/su_mean 0.000
_refine_ls_structure_factor_coef Fsqd
_refine_ls_weighting_details 'w=1/[\s^2^(Fo^2^)+(0.0300P)^2^+9.1876P] where P=(Fo^2^+2Fc^2^)/3'
_refine_ls_weighting_scheme calc
_refine_ls_wR_factor_gt 0.0750
_refine_ls_wR_factor_ref 0.0788
_reflns_Friedel_coverage 0.000
_reflns_number_gt 11267
_reflns_number_total 13432
_reflns_threshold_expression >2\s(I)
_cod_data_source_file d1dt02164h2.cif
_cod_data_source_block ns237
_cod_depositor_comments 'Adding full bibliography for 7708233--7708237.cif.'
_cod_original_sg_symbol_H-M 'P 21/c'
_cod_database_code 7708234
_shelx_shelxl_version_number 2017/1
_shelx_space_group_comment
;
The symmetry employed for this shelxl refinement is uniquely defined
by the following loop, which should always be used as a source of
symmetry information in preference to the above space-group names.
They are only intended as comments.
;
_shelx_estimated_absorpt_t_min 0.474
_shelx_estimated_absorpt_t_max 0.592

loop_
_space_group_symop_operation_xyz
'x, y, z'
'-x, y+1/2, -z+1/2'
'-x, -y, -z'
'x, -y-1/2, z-1/2'

loop_
_atom_site_label
_atom_site_type_symbol
_atom_site_fract_x
_atom_site_fract_y
_atom_site_fract_z
_atom_site_U_iso_or_equiv
_atom_site_adp_type
_atom_site_occupancy
_atom_site_site_symmetry_order
_atom_site_calc_flag
_atom_site_refinement_flags_posn
_atom_site_refinement_flags_adp
_atom_site_refinement_flags_occupancy
_atom_site_disorder_assembly
_atom_site_disorder_group
C1 C 0.4265(4) 0.40504(17) 0.89584(19) 0.0248(8) Uani 1 1 d . . . . .
C00G C 0.8592(4) 0.2625(2) 0.7436(2) 0.0321(9) Uani 1 1 d . . . . .
H00G H 0.851220 0.221320 0.729560 0.039 Uiso 1 1 calc R U . . .
C00H C 0.8015(4) 0.36863(19) 0.7302(2) 0.0305(9) Uani 1 1 d . . . . .
H00H H 0.753627 0.400272 0.706456 0.037 Uiso 1 1 calc R U . . .
C00I C 0.7862(4) 0.30816(18) 0.70897(19) 0.0257(8) Uani 1 1 d . . . . .
C2 C 0.3107(4) 0.4236(2) 0.8601(2) 0.0323(9) Uani 1 1 d . . . . .
H2 H 0.294559 0.422355 0.816089 0.039 Uiso 1 1 calc R U . . .
C01F C 0.9446(4) 0.2775(2) 0.7993(2) 0.0406(11) Uani 1 1 d . . . . .
H01F H 0.994943 0.246413 0.822641 0.049 Uiso 1 1 calc R U . . .
C01G C 0.9561(5) 0.3372(2) 0.8207(2) 0.0416(11) Uani 1 1 d . . . . .
H01G H 1.011912 0.346836 0.859152 0.050 Uiso 1 1 calc R U . . .
C3 C 0.2192(4) 0.4439(2) 0.8884(2) 0.0382(11) Uani 1 1 d . . . . .
H3 H 0.140463 0.456358 0.863800 0.046 Uiso 1 1 calc R U . . .
C4 C 0.2425(5) 0.4460(2) 0.9518(3) 0.0437(12) Uani 1 1 d . . . . .
H4 H 0.179687 0.460176 0.971065 0.052 Uiso 1 1 calc R U . . .
C5 C 0.3561(5) 0.4278(3) 0.9879(3) 0.0533(14) Uani 1 1 d . . . . .
H5 H 0.371482 0.429301 1.031860 0.064 Uiso 1 1 calc R U . . .
C6 C 0.4489(4) 0.4070(2) 0.9595(2) 0.0396(11) Uani 1 1 d . . . . .
H6 H 0.527318 0.394289 0.984296 0.047 Uiso 1 1 calc R U . . .
C7 C 0.6932(3) 0.38236(18) 0.90965(18) 0.0232(8) Uani 1 1 d . . . . .
C8 C 0.7640(4) 0.43509(19) 0.9127(2) 0.0285(9) Uani 1 1 d . . . . .
H8 H 0.731022 0.469768 0.888429 0.034 Uiso 1 1 calc R U . . .
C9 C 0.8823(4) 0.4372(2) 0.9509(2) 0.0346(10) Uani 1 1 d . . . . .
H9 H 0.930246 0.473619 0.953354 0.042 Uiso 1 1 calc R U . . .
C10 C 0.9316(4) 0.3865(2) 0.9857(2) 0.0369(10) Uani 1 1 d . . . . .
H10 H 1.013622 0.387948 1.011449 0.044 Uiso 1 1 calc R U . . .
C11 C 0.8619(4) 0.3340(2) 0.9828(2) 0.0415(11) Uani 1 1 d . . . . .
H11 H 0.895777 0.299371 1.006848 0.050 Uiso 1 1 calc R U . . .
C12 C 0.7420(4) 0.3315(2) 0.9451(2) 0.0334(10) Uani 1 1 d . . . . .
H12 H 0.693677 0.295319 0.943374 0.040 Uiso 1 1 calc R U . . .
C13 C 0.5119(4) 0.30056(19) 0.83573(18) 0.0275(8) Uani 1 1 d . . . . .
C14 C 0.6032(4) 0.2683(2) 0.8141(2) 0.0345(10) Uani 1 1 d . . . . .
H14 H 0.678072 0.288160 0.811380 0.041 Uiso 1 1 calc R U . . .
C014 C 0.8857(4) 0.3830(2) 0.7856(2) 0.0373(11) Uani 1 1 d . . . . .
H014 H 0.895081 0.424220 0.799492 0.045 Uiso 1 1 calc R U . . .
C15 C 0.5837(5) 0.2078(2) 0.7970(2) 0.0417(11) Uani 1 1 d . . . . .
H15 H 0.645558 0.186124 0.782430 0.050 Uiso 1 1 calc R U . . .
C16 C 0.4758(6) 0.1783(2) 0.8007(2) 0.0480(13) Uani 1 1 d . . . . .
H16 H 0.463141 0.136703 0.788420 0.058 Uiso 1 1 calc R U . . .
C17 C 0.3858(5) 0.2095(2) 0.8224(3) 0.0486(13) Uani 1 1 d . . . . .
H17 H 0.311354 0.189074 0.825007 0.058 Uiso 1 1 calc R U . . .
C18 C 0.4038(5) 0.2707(2) 0.8404(2) 0.0380(10) Uani 1 1 d . . . . .
H18 H 0.342288 0.291787 0.855711 0.046 Uiso 1 1 calc R U . . .
C19 C 0.2456(4) 0.3368(2) 0.6808(3) 0.0435(12) Uani 1 1 d . . . . .
H19 H 0.262319 0.294081 0.681224 0.052 Uiso 1 1 calc R U . . .
C20 C 0.1429(4) 0.3567(3) 0.6993(3) 0.0476(13) Uani 1 1 d . . . . .
H20 H 0.088376 0.328181 0.711413 0.057 Uiso 1 1 calc R U . . .
C21 C 0.1196(4) 0.4183(2) 0.6999(2) 0.0354(10) Uani 1 1 d . . . . .
H21 H 0.048763 0.432893 0.712716 0.043 Uiso 1 1 calc R U . . .
C22 C 0.2003(4) 0.45910(19) 0.68183(18) 0.0257(8) Uani 1 1 d . . . . .
C23 C 0.3012(4) 0.43592(17) 0.66238(18) 0.0237(8) Uani 1 1 d . . . . .
C24 C 0.1828(4) 0.5265(2) 0.68555(19) 0.0324(10) Uani 1 1 d . . . . .
C25 C 0.0404(6) 0.6036(3) 0.6946(3) 0.075(2) Uani 1 1 d . . . . .
H01R H 0.057910 0.627011 0.660023 0.113 Uiso 1 1 calc R U . . .
H01S H 0.093389 0.618592 0.733770 0.113 Uiso 1 1 calc R U . . .
H25 H -0.047301 0.608760 0.695236 0.113 Uiso 1 1 calc R U . . .
C26 C 0.3954(3) 0.47554(17) 0.64268(18) 0.0222(8) Uani 1 1 d . . . . .
C27 C 0.5968(4) 0.51507(18) 0.66998(19) 0.0271(8) Uani 1 1 d . . . . .
H27 H 0.672981 0.520346 0.700222 0.033 Uiso 1 1 calc R U . . .
C28 C 0.5830(4) 0.54208(19) 0.6128(2) 0.0284(9) Uani 1 1 d . . . . .
H28 H 0.649031 0.565241 0.603579 0.034 Uiso 1 1 calc R U . . .
C29 C 0.4718(4) 0.53506(19) 0.56881(19) 0.0287(9) Uani 1 1 d . . . . .
H29 H 0.461265 0.552529 0.528707 0.034 Uiso 1 1 calc R U . . .
C30 C 0.3754(4) 0.50215(19) 0.58395(18) 0.0264(8) Uani 1 1 d . . . . .
C31 C 0.2491(4) 0.4990(2) 0.5401(2) 0.0327(10) Uani 1 1 d . . . . .
C32 C 0.1381(4) 0.5027(3) 0.4356(2) 0.0424(12) Uani 1 1 d . . . . .
H01C H 0.150858 0.512532 0.394556 0.064 Uiso 1 1 calc R U . . .
H01H H 0.080669 0.532419 0.446663 0.064 Uiso 1 1 calc R U . . .
H01N H 0.102714 0.461466 0.434929 0.064 Uiso 1 1 calc R U . . .
C33 C 0.7260(5) 0.3143(2) 0.5745(2) 0.0368(10) Uani 1 1 d . U . . .
C34 C 0.6425(7) 0.3206(2) 0.5168(2) 0.0547(14) Uani 1 1 d . U . . .
H34 H 0.555436 0.315947 0.512582 0.066 Uiso 1 1 calc R U . . .
C35 C 0.6898(9) 0.3338(3) 0.4655(3) 0.0739(19) Uani 1 1 d . U . . .
H35 H 0.634533 0.337159 0.425614 0.089 Uiso 1 1 calc R U . . .
C36 C 0.8148(10) 0.3421(3) 0.4717(3) 0.082(2) Uani 1 1 d . U . . .
H36 H 0.844585 0.351796 0.436168 0.098 Uiso 1 1 calc R U . . .
C37 C 0.8981(8) 0.3367(3) 0.5283(3) 0.0751(18) Uani 1 1 d . U . . .
H37 H 0.984795 0.342459 0.532271 0.090 Uiso 1 1 calc R U . . .
C38 C 0.8517(6) 0.3226(2) 0.5799(3) 0.0532(13) Uani 1 1 d . U . . .
H38 H 0.907847 0.318673 0.619448 0.064 Uiso 1 1 calc R U . . .
C39 C 0.6456(4) 0.20976(18) 0.63442(18) 0.0253(8) Uani 1 1 d . . . . .
C40 C 0.7355(4) 0.1727(2) 0.6179(2) 0.0340(10) Uani 1 1 d . . . . .
H40 H 0.806228 0.190692 0.607804 0.041 Uiso 1 1 calc R U . . .
C41 C 0.7217(5) 0.1103(2) 0.6163(3) 0.0438(12) Uani 1 1 d . . . . .
H41 H 0.783851 0.085078 0.606090 0.053 Uiso 1 1 calc R U . . .
C42 C 0.6167(5) 0.0839(2) 0.6297(3) 0.0432(12) Uani 1 1 d . . . . .
H42 H 0.607460 0.040617 0.628480 0.052 Uiso 1 1 calc R U . . .
C43 C 0.5260(5) 0.1198(2) 0.6447(2) 0.0391(11) Uani 1 1 d . . . . .
H43 H 0.454241 0.101563 0.653510 0.047 Uiso 1 1 calc R U . . .
C44 C 0.5402(4) 0.18304(19) 0.6468(2) 0.0301(9) Uani 1 1 d . . . . .
H44 H 0.477600 0.208085 0.656841 0.036 Uiso 1 1 calc R U . . .
C45 C 0.2421(6) 0.2525(3) 0.4906(3) 0.0668(18) Uani 1 1 d . . . . .
C46 C 0.1368(5) 0.1597(3) 0.6669(3) 0.0475(13) Uani 1 1 d . . . . .
Au1 Au 0.53150(2) 0.43499(2) 0.76947(2) 0.02239(4) Uani 1 1 d . . . . .
Au2 Au 0.48827(2) 0.33823(2) 0.64624(2) 0.03012(5) Uani 1 1 d . . . . .
N1 N 0.5061(3) 0.48149(14) 0.68449(14) 0.0221(6) Uani 1 1 d . . . . .
N2 N 0.3236(3) 0.37540(15) 0.66229(17) 0.0298(8) Uani 1 1 d . . . . .
O7 O 0.2565(3) 0.50498(15) 0.48117(13) 0.0352(7) Uani 1 1 d . . . . .
O8 O 0.1547(3) 0.4944(2) 0.55679(16) 0.0513(10) Uani 1 1 d . . . . .
O9 O 0.0660(3) 0.53934(17) 0.68711(17) 0.0489(9) Uani 1 1 d . . . . .
O10 O 0.2643(3) 0.56340(15) 0.68807(18) 0.0443(8) Uani 1 1 d . . . . .
P1 P 0.54208(9) 0.38003(5) 0.85599(5) 0.0226(2) Uani 1 1 d . . . . .
P2 P 0.66510(10) 0.29190(5) 0.63989(5) 0.0266(2) Uani 1 1 d . . . . .
S1A S 0.14564(14) 0.07922(7) 0.65710(8) 0.0359(3) Uiso 0.8 1 d . . P C .
S1B S 0.1464(6) 0.0689(3) 0.6883(4) 0.0415(14) Uiso 0.2 1 d . . P C .
S2 S 0.23707(12) 0.33514(7) 0.47760(6) 0.0469(3) Uani 1 1 d . . . . .
O5A O 0.3673(8) 0.3625(4) 0.5085(4) 0.058(2) Uiso 0.5 1 d . . P A 1
O4A O 0.2046(8) 0.3485(4) 0.4165(4) 0.062(2) Uiso 0.5 1 d . . P A 1
O6A O 0.1627(10) 0.3626(5) 0.5190(5) 0.079(3) Uiso 0.5 1 d . . P A 1
F4A F 0.1443(12) 0.2325(6) 0.4689(6) 0.123(4) Uiso 0.5 1 d . . P B 1
F5A F 0.2775(7) 0.2453(3) 0.5546(4) 0.0695(19) Uiso 0.5 1 d . . P B 1
F6A F 0.3511(9) 0.2356(5) 0.4781(5) 0.098(3) Uiso 0.5 1 d . . P B 1
O4B O 0.1080(9) 0.3389(4) 0.4349(4) 0.067(2) Uiso 0.5 1 d . . P A 2
O5B O 0.3318(8) 0.3402(4) 0.4459(4) 0.060(2) Uiso 0.5 1 d . . P A 2
O6B O 0.2491(9) 0.3548(4) 0.5349(4) 0.062(2) Uiso 0.5 1 d . . P A 2
F6B F 0.3451(7) 0.2302(4) 0.5229(4) 0.070(2) Uiso 0.5 1 d . . P B 2
F4B F 0.2117(6) 0.2165(3) 0.4381(3) 0.0532(15) Uiso 0.5 1 d . . P B 2
F5B F 0.1527(7) 0.2320(4) 0.5197(4) 0.074(2) Uiso 0.5 1 d . . P B 2
F3B F 0.1626(19) 0.1654(8) 0.7371(9) 0.064(5) Uiso 0.2 1 d . . P C 3
F2B F 0.2447(16) 0.1838(8) 0.6917(9) 0.050(5) Uiso 0.2 1 d . . P C 3
F1B F 0.025(2) 0.1694(11) 0.6612(12) 0.094(7) Uiso 0.2 1 d . . P C 3
O1A O 0.2788(13) 0.0506(6) 0.6878(7) 0.024(3) Uiso 0.2 1 d . . P C 3
O2A O 0.0102(14) 0.0633(7) 0.6429(7) 0.017(3) Uiso 0.2 1 d . . P C 3
O3A O 0.165(4) 0.087(2) 0.752(2) 0.059(10) Uiso 0.1 1 d . . P C 3
O7A O 0.113(4) 0.0468(18) 0.7336(18) 0.051(9) Uiso 0.1 1 d . . P C 3
F1A F 0.0563(4) 0.18718(19) 0.6208(2) 0.0566(10) Uiso 0.8 1 d . . P C 4
F2A F 0.2460(4) 0.1871(2) 0.6680(2) 0.0536(12) Uiso 0.8 1 d . . P C 4
F3A F 0.0974(5) 0.1787(2) 0.7172(3) 0.0738(13) Uiso 0.8 1 d . . P C 4
O3B O 0.2345(7) 0.0604(3) 0.7104(3) 0.0782(18) Uiso 0.8 1 d . . P C 4
O1B O 0.1869(5) 0.0770(2) 0.6002(2) 0.0525(12) Uiso 0.8 1 d . . P C 4
O2B O 0.0326(8) 0.0530(4) 0.6559(4) 0.088(3) Uiso 0.8 1 d . . P C 4

loop_
_atom_site_aniso_label
_atom_site_aniso_U_11
_atom_site_aniso_U_22
_atom_site_aniso_U_33
_atom_site_aniso_U_23
_atom_site_aniso_U_13
_atom_site_aniso_U_12
C1 0.025(2) 0.0213(18) 0.029(2) 0.0003(16) 0.0095(16) -0.0027(15)
C00G 0.032(2) 0.031(2) 0.033(2) -0.0030(18) 0.0066(18) -0.0022(17)
C00H 0.029(2) 0.028(2) 0.039(2) -0.0041(18) 0.0165(18) -0.0021(16)
C00I 0.026(2) 0.026(2) 0.027(2) -0.0036(16) 0.0112(16) -0.0031(15)
C2 0.027(2) 0.034(2) 0.035(2) -0.0024(19) 0.0055(18) -0.0039(17)
C01F 0.034(2) 0.044(3) 0.039(3) 0.000(2) 0.002(2) -0.004(2)
C01G 0.039(3) 0.050(3) 0.034(3) -0.013(2) 0.006(2) -0.012(2)
C3 0.024(2) 0.034(2) 0.055(3) -0.002(2) 0.007(2) -0.0021(18)
C4 0.035(3) 0.046(3) 0.058(3) -0.010(2) 0.025(2) -0.001(2)
C5 0.052(3) 0.078(4) 0.035(3) -0.006(3) 0.021(2) 0.010(3)
C6 0.035(2) 0.057(3) 0.027(2) 0.000(2) 0.0087(19) 0.010(2)
C7 0.0223(19) 0.0274(19) 0.0201(18) -0.0008(15) 0.0057(14) -0.0028(15)
C8 0.029(2) 0.025(2) 0.030(2) -0.0047(17) 0.0048(17) -0.0021(16)
C9 0.031(2) 0.037(2) 0.034(2) -0.0094(19) 0.0049(18) -0.0052(18)
C10 0.025(2) 0.055(3) 0.026(2) -0.001(2) -0.0017(17) 0.003(2)
C11 0.037(3) 0.047(3) 0.037(3) 0.015(2) 0.000(2) 0.005(2)
C12 0.035(2) 0.032(2) 0.031(2) 0.0096(18) 0.0051(18) -0.0020(18)
C13 0.037(2) 0.027(2) 0.0180(18) 0.0020(16) 0.0054(16) -0.0059(17)
C14 0.043(3) 0.032(2) 0.032(2) -0.0012(19) 0.0146(19) -0.0028(19)
C014 0.036(2) 0.037(2) 0.043(3) -0.016(2) 0.018(2) -0.013(2)
C15 0.070(3) 0.030(2) 0.028(2) -0.0021(19) 0.018(2) 0.000(2)
C16 0.083(4) 0.026(2) 0.036(3) -0.002(2) 0.016(3) -0.014(2)
C17 0.058(3) 0.038(3) 0.052(3) -0.005(2) 0.020(3) -0.028(2)
C18 0.046(3) 0.034(2) 0.037(3) -0.001(2) 0.016(2) -0.011(2)
C19 0.029(2) 0.029(2) 0.066(4) 0.003(2) -0.001(2) -0.0075(18)
C20 0.025(2) 0.052(3) 0.062(4) 0.008(3) 0.005(2) -0.016(2)
C21 0.020(2) 0.048(3) 0.037(2) 0.007(2) 0.0038(17) -0.0030(18)
C22 0.0236(19) 0.033(2) 0.0199(19) 0.0008(16) 0.0030(15) 0.0028(16)
C23 0.0220(19) 0.0237(19) 0.0228(19) 0.0000(15) 0.0000(14) 0.0006(14)
C24 0.033(2) 0.040(2) 0.023(2) -0.0044(18) 0.0043(17) 0.0139(19)
C25 0.066(4) 0.073(4) 0.082(5) -0.032(4) 0.009(3) 0.038(3)
C26 0.0238(19) 0.0197(18) 0.0234(19) -0.0054(15) 0.0060(14) 0.0048(14)
C27 0.029(2) 0.026(2) 0.027(2) -0.0008(16) 0.0089(16) -0.0018(16)
C28 0.030(2) 0.027(2) 0.031(2) -0.0003(17) 0.0132(17) -0.0019(16)
C29 0.036(2) 0.030(2) 0.022(2) 0.0050(17) 0.0104(16) 0.0084(17)
C30 0.029(2) 0.032(2) 0.0198(19) -0.0022(16) 0.0074(15) 0.0060(16)
C31 0.033(2) 0.040(2) 0.024(2) 0.0036(18) 0.0034(17) 0.0105(19)
C32 0.037(3) 0.061(3) 0.022(2) 0.002(2) -0.0065(18) 0.008(2)
C33 0.060(3) 0.023(2) 0.030(2) -0.0031(17) 0.014(2) 0.0006(19)
C34 0.097(4) 0.033(2) 0.030(2) -0.002(2) 0.008(3) 0.014(3)
C35 0.157(6) 0.031(3) 0.032(3) 0.002(2) 0.021(4) 0.019(3)
C36 0.164(6) 0.042(3) 0.059(4) -0.001(3) 0.067(4) -0.004(4)
C37 0.119(5) 0.056(3) 0.073(4) -0.011(3) 0.066(4) -0.017(3)
C38 0.078(4) 0.044(3) 0.049(3) -0.012(2) 0.036(3) -0.011(3)
C39 0.027(2) 0.0240(19) 0.0231(19) -0.0025(16) 0.0031(15) 0.0024(15)
C40 0.029(2) 0.029(2) 0.045(3) -0.010(2) 0.0113(19) 0.0002(17)
C41 0.042(3) 0.030(2) 0.059(3) -0.012(2) 0.011(2) 0.007(2)
C42 0.047(3) 0.024(2) 0.055(3) -0.004(2) 0.006(2) -0.002(2)
C43 0.042(3) 0.032(2) 0.045(3) -0.002(2) 0.012(2) -0.008(2)
C44 0.031(2) 0.027(2) 0.033(2) -0.0054(18) 0.0079(17) 0.0006(17)
C45 0.050(4) 0.084(5) 0.063(4) 0.031(4) 0.006(3) -0.007(3)
C46 0.036(3) 0.058(3) 0.046(3) -0.014(3) 0.003(2) -0.003(2)
Au1 0.02209(8) 0.02357(8) 0.02063(7) 0.00238(6) 0.00338(5) -0.00294(5)
Au2 0.02736(9) 0.02186(8) 0.03814(10) -0.00570(7) 0.00200(7) 0.00381(6)
N1 0.0258(17) 0.0207(16) 0.0197(16) 0.0012(13) 0.0053(12) 0.0004(12)
N2 0.0228(17) 0.0233(17) 0.040(2) -0.0013(15) 0.0013(15) -0.0024(13)
O7 0.0283(16) 0.053(2) 0.0214(15) 0.0011(14) 0.0011(12) 0.0107(14)
O8 0.0289(18) 0.093(3) 0.0305(18) 0.0132(18) 0.0032(14) 0.0096(18)
O9 0.0351(18) 0.056(2) 0.054(2) -0.0197(18) 0.0072(16) 0.0180(16)
O10 0.051(2) 0.0318(17) 0.055(2) -0.0032(16) 0.0218(18) 0.0043(15)
P1 0.0240(5) 0.0234(5) 0.0203(5) 0.0015(4) 0.0047(4) -0.0041(4)
P2 0.0283(5) 0.0224(5) 0.0284(5) -0.0033(4) 0.0054(4) 0.0020(4)
S2 0.0379(7) 0.0624(8) 0.0444(7) 0.0216(6) 0.0177(5) 0.0135(6)

loop_
_atom_type_symbol
_atom_type_description
_atom_type_scat_dispersion_real
_atom_type_scat_dispersion_imag
_atom_type_scat_source
C C 0.0033 0.0016 'International Tables Vol C Tables 4.2.6.8 and 6.1.1.4'
H H 0.0000 0.0000 'International Tables Vol C Tables 4.2.6.8 and 6.1.1.4'
Au Au -2.0133 8.8022 'International Tables Vol C Tables 4.2.6.8 and 6.1.1.4'
F F 0.0171 0.0103 'International Tables Vol C Tables 4.2.6.8 and 6.1.1.4'
N N 0.0061 0.0033 'International Tables Vol C Tables 4.2.6.8 and 6.1.1.4'
O O 0.0106 0.0060 'International Tables Vol C Tables 4.2.6.8 and 6.1.1.4'
P P 0.1023 0.0942 'International Tables Vol C Tables 4.2.6.8 and 6.1.1.4'
S S 0.1246 0.1234 'International Tables Vol C Tables 4.2.6.8 and 6.1.1.4'

loop_
_geom_angle_atom_site_label_1
_geom_angle_atom_site_label_2
_geom_angle_atom_site_label_3
_geom_angle
_geom_angle_site_symmetry_1
_geom_angle_site_symmetry_3
_geom_angle_publ_flag
C6 C1 C2 119.4(4) . . ?
C6 C1 P1 122.6(3) . . ?
C2 C1 P1 118.0(3) . . ?
C00I C00G C01F 119.9(4) . . ?
C00I C00G H00G 120.1 . . ?
C01F C00G H00G 120.1 . . ?
C014 C00H C00I 120.8(4) . . ?
C014 C00H H00H 119.6 . . ?
C00I C00H H00H 119.6 . . ?
C00G C00I C00H 118.8(4) . . ?
C00G C00I P2 122.7(3) . . ?
C00H C00I P2 118.4(3) . . ?
C3 C2 C1 120.3(4) . . ?
C3 C2 H2 119.8 . . ?
C1 C2 H2 119.8 . . ?
C01G C01F C00G 120.6(5) . . ?
C01G C01F H01F 119.7 . . ?
C00G C01F H01F 119.7 . . ?
C01F C01G C014 119.7(4) . . ?
C01F C01G H01G 120.2 . . ?
C014 C01G H01G 120.2 . . ?
C4 C3 C2 120.0(4) . . ?
C4 C3 H3 120.0 . . ?
C2 C3 H3 120.0 . . ?
C3 C4 C5 120.5(4) . . ?
C3 C4 H4 119.7 . . ?
C5 C4 H4 119.7 . . ?
C4 C5 C6 119.8(5) . . ?
C4 C5 H5 120.1 . . ?
C6 C5 H5 120.1 . . ?
C1 C6 C5 120.0(4) . . ?
C1 C6 H6 120.0 . . ?
C5 C6 H6 120.0 . . ?
C8 C7 C12 119.8(4) . . ?
C8 C7 P1 118.6(3) . . ?
C12 C7 P1 121.5(3) . . ?
C9 C8 C7 120.0(4) . . ?
C9 C8 H8 120.0 . . ?
C7 C8 H8 120.0 . . ?
C8 C9 C10 120.3(4) . . ?
C8 C9 H9 119.9 . . ?
C10 C9 H9 119.9 . . ?
C11 C10 C9 120.0(4) . . ?
C11 C10 H10 120.0 . . ?
C9 C10 H10 120.0 . . ?
C10 C11 C12 120.3(4) . . ?
C10 C11 H11 119.9 . . ?
C12 C11 H11 119.9 . . ?
C11 C12 C7 119.6(4) . . ?
C11 C12 H12 120.2 . . ?
C7 C12 H12 120.2 . . ?
C18 C13 C14 119.4(4) . . ?
C18 C13 P1 123.0(4) . . ?
C14 C13 P1 117.5(3) . . ?
C15 C14 C13 119.8(4) . . ?
C15 C14 H14 120.1 . . ?
C13 C14 H14 120.1 . . ?
C01G C014 C00H 120.1(4) . . ?
C01G C014 H014 119.9 . . ?
C00H C014 H014 119.9 . . ?
C16 C15 C14 120.8(5) . . ?
C16 C15 H15 119.6 . . ?
C14 C15 H15 119.6 . . ?
C15 C16 C17 119.9(5) . . ?
C15 C16 H16 120.1 . . ?
C17 C16 H16 120.1 . . ?
C16 C17 C18 120.3(5) . . ?
C16 C17 H17 119.8 . . ?
C18 C17 H17 119.8 . . ?
C13 C18 C17 119.7(5) . . ?
C13 C18 H18 120.2 . . ?
C17 C18 H18 120.2 . . ?
N2 C19 C20 122.2(5) . . ?
N2 C19 H19 118.9 . . ?
C20 C19 H19 118.9 . . ?
C19 C20 C21 119.2(4) . . ?
C19 C20 H20 120.4 . . ?
C21 C20 H20 120.4 . . ?
C20 C21 C22 119.4(4) . . ?
C20 C21 H21 120.3 . . ?
C22 C21 H21 120.3 . . ?
C23 C22 C21 118.5(4) . . ?
C23 C22 C24 120.2(4) . . ?
C21 C22 C24 121.2(4) . . ?
N2 C23 C22 121.5(4) . . ?
N2 C23 C26 115.2(3) . . ?
C22 C23 C26 123.3(4) . . ?
O10 C24 O9 125.5(4) . . ?
O10 C24 C22 124.0(4) . . ?
O9 C24 C22 110.5(4) . . ?
O9 C25 H01R 109.5 . . ?
O9 C25 H01S 109.5 . . ?
H01R C25 H01S 109.5 . . ?
O9 C25 H25 109.5 . . ?
H01R C25 H25 109.5 . . ?
H01S C25 H25 109.5 . . ?
N1 C26 C30 121.0(4) . . ?
N1 C26 C23 115.7(3) . . ?
C30 C26 C23 123.2(3) . . ?
N1 C27 C28 122.1(4) . . ?
N1 C27 H27 118.9 . . ?
C28 C27 H27 118.9 . . ?
C27 C28 C29 119.1(4) . . ?
C27 C28 H28 120.4 . . ?
C29 C28 H28 120.4 . . ?
C28 C29 C30 119.3(4) . . ?
C28 C29 H29 120.3 . . ?
C30 C29 H29 120.3 . . ?
C29 C30 C26 118.8(4) . . ?
C29 C30 C31 120.9(4) . . ?
C26 C30 C31 120.1(4) . . ?
O8 C31 O7 125.2(4) . . ?
O8 C31 C30 123.3(4) . . ?
O7 C31 C30 111.4(4) . . ?
O7 C32 H01C 109.5 . . ?
O7 C32 H01H 109.5 . . ?
H01C C32 H01H 109.5 . . ?
O7 C32 H01N 109.5 . . ?
H01C C32 H01N 109.5 . . ?
H01H C32 H01N 109.5 . . ?
C38 C33 C34 120.0(5) . . ?
C38 C33 P2 121.8(4) . . ?
C34 C33 P2 118.1(4) . . ?
C35 C34 C33 118.4(7) . . ?
C35 C34 H34 120.8 . . ?
C33 C34 H34 120.8 . . ?
C36 C35 C34 120.9(7) . . ?
C36 C35 H35 119.6 . . ?
C34 C35 H35 119.6 . . ?
C35 C36 C37 121.5(6) . . ?
C35 C36 H36 119.3 . . ?
C37 C36 H36 119.3 . . ?
C36 C37 C38 118.1(8) . . ?
C36 C37 H37 121.0 . . ?
C38 C37 H37 121.0 . . ?
C33 C38 C37 121.2(7) . . ?
C33 C38 H38 119.4 . . ?
C37 C38 H38 119.4 . . ?
C44 C39 C40 119.4(4) . . ?
C44 C39 P2 119.8(3) . . ?
C40 C39 P2 120.8(3) . . ?
C41 C40 C39 120.1(4) . . ?
C41 C40 H40 120.0 . . ?
C39 C40 H40 120.0 . . ?
C40 C41 C42 120.0(4) . . ?
C40 C41 H41 120.0 . . ?
C42 C41 H41 120.0 . . ?
C43 C42 C41 120.6(4) . . ?
C43 C42 H42 119.7 . . ?
C41 C42 H42 119.7 . . ?
C42 C43 C44 119.5(4) . . ?
C42 C43 H43 120.2 . . ?
C44 C43 H43 120.2 . . ?
C39 C44 C43 120.3(4) . . ?
C39 C44 H44 119.9 . . ?
C43 C44 H44 119.9 . . ?
F4A C45 F6A 127.1(11) . . ?
F6B C45 F5B 104.7(7) . . ?
F6B C45 F4B 105.0(7) . . ?
F5B C45 F4B 98.9(6) . . ?
F4A C45 F5A 112.9(9) . . ?
F6A C45 F5A 97.6(7) . . ?
F4A C45 S2 108.4(8) . . ?
F6B C45 S2 116.8(6) . . ?
F6A C45 S2 103.4(6) . . ?
F5B C45 S2 113.3(6) . . ?
F4B C45 S2 116.0(5) . . ?
F5A C45 S2 105.3(6) . . ?
F1B C46 F2B 140.5(15) . . ?
F1A C46 F2A 104.2(5) . . ?
F1A C46 F3A 102.0(5) . . ?
F2A C46 F3A 108.3(5) . . ?
F1B C46 F3B 91.7(14) . . ?
F2B C46 F3B 66.8(11) . . ?
F1B C46 S1A 104.1(12) . . ?
F2B C46 S1A 112.4(9) . . ?
F1A C46 S1A 113.5(4) . . ?
F2A C46 S1A 111.6(4) . . ?
F3A C46 S1A 116.2(4) . . ?
F3B C46 S1A 101.9(8) . . ?
F1B C46 S1B 100.9(12) . . ?
F2B C46 S1B 107.8(9) . . ?
F1A C46 S1B 127.4(4) . . ?
F2A C46 S1B 115.8(4) . . ?
F3A C46 S1B 96.6(4) . . ?
F3B C46 S1B 81.7(8) . . ?
S1A C46 S1B 20.6(2) . . ?
N1 Au1 P1 174.43(9) . . ?
N2 Au2 P2 172.88(10) . . ?
C27 N1 C26 119.5(3) . . ?
C27 N1 Au1 122.2(3) . . ?
C26 N1 Au1 118.3(3) . . ?
C19 N2 C23 119.1(4) . . ?
C19 N2 Au2 117.1(3) . . ?
C23 N2 Au2 123.2(3) . . ?
C31 O7 C32 115.0(4) . . ?
C24 O9 C25 115.1(5) . . ?
C13 P1 C7 106.15(19) . . ?
C13 P1 C1 107.65(19) . . ?
C7 P1 C1 108.68(19) . . ?
C13 P1 Au1 109.44(13) . . ?
C7 P1 Au1 113.56(13) . . ?
C1 P1 Au1 111.10(14) . . ?
C39 P2 C33 106.05(19) . . ?
C39 P2 C00I 107.66(18) . . ?
C33 P2 C00I 106.5(2) . . ?
C39 P2 Au2 111.18(14) . . ?
C33 P2 Au2 115.31(16) . . ?
C00I P2 Au2 109.74(13) . . ?
S1B S1A O2B 72.0(7) . . ?
S1B S1A O3B 42.4(6) . . ?
O2B S1A O3B 110.2(5) . . ?
S1B S1A O1B 152.9(6) . . ?
O2B S1A O1B 116.6(4) . . ?
O3B S1A O1B 115.0(4) . . ?
S1B S1A O2A 84.9(8) . . ?
S1B S1A O1A 70.9(7) . . ?
O2A S1A O1A 140.8(8) . . ?
S1B S1A C46 100.3(6) . . ?
O2B S1A C46 109.9(4) . . ?
O3B S1A C46 103.5(3) . . ?
O1B S1A C46 100.3(3) . . ?
O2A S1A C46 100.0(6) . . ?
O1A S1A C46 114.1(5) . . ?
S1B S1A O7A 11.5(13) . . ?
O2A S1A O7A 73.4(13) . . ?
O1A S1A O7A 80.3(12) . . ?
C46 S1A O7A 103.0(12) . . ?
S1B S1A O3A 23.5(13) . . ?
O2A S1A O3A 94.9(13) . . ?
O1A S1A O3A 75.0(13) . . ?
C46 S1A O3A 77.6(12) . . ?
O7A S1A O3A 30.9(14) . . ?
S1A S1B O3B 108.2(9) . . ?
S1A S1B O7A 162(2) . . ?
S1A S1B O2B 76.9(7) . . ?
O3B S1B O2B 153.9(9) . . ?
S1A S1B O3A 144.9(19) . . ?
O7A S1B O3A 47(2) . . ?
S1A S1B O1A 82.2(8) . . ?
O7A S1B O1A 112.1(19) . . ?
O3A S1B O1A 100.0(18) . . ?
S1A S1B O2A 68.3(8) . . ?
O7A S1B O2A 93.6(19) . . ?
O3A S1B O2A 121.9(18) . . ?
O1A S1B O2A 137.4(9) . . ?
S1A S1B C46 59.2(5) . . ?
O3B S1B C46 106.6(6) . . ?
O7A S1B C46 123.7(19) . . ?
O2B S1B C46 97.9(6) . . ?
O3A S1B C46 86.8(18) . . ?
O1A S1B C46 104.5(6) . . ?
O2A S1B C46 86.5(7) . . ?
S1A S1B O1B 18.1(4) . . ?
O3B S1B O1B 94.1(7) . . ?
O2B S1B O1B 84.5(5) . . ?
C46 S1B O1B 73.4(3) . . ?
O6B S2 O5B 123.0(6) . . ?
O4A S2 O6A 118.5(6) . . ?
O6B S2 O4B 116.7(5) . . ?
O5B S2 O4B 112.8(5) . . ?
O4A S2 O5A 110.8(5) . . ?
O6A S2 O5A 99.3(5) . . ?
O6B S2 C45 100.2(5) . . ?
O4A S2 C45 111.3(4) . . ?
O5B S2 C45 99.2(4) . . ?
O6A S2 C45 107.4(5) . . ?
O4B S2 C45 98.1(4) . . ?
O5A S2 C45 108.6(4) . . ?
C46 F3B F2B 49.8(9) . . ?
C46 F3B O3A 96.1(17) . . ?
F2B F3B O3A 113.1(19) . . ?
C46 F2B F3B 63.4(11) . . ?
S1B O1A S1A 26.9(4) . . ?
S1A O2A S1B 26.8(4) . . ?
O7A O3A S1B 57(3) . . ?
O7A O3A F3B 139(4) . . ?
S1B O3A F3B 95(2) . . ?
O7A O3A S1A 68(3) . . ?
S1B O3A S1A 11.6(7) . . ?
F3B O3A S1A 84.0(18) . . ?
O3A O7A S1B 76(3) . . ?
O3A O7A S1A 81(3) . . ?
S1B O7A S1A 6.7(7) . . ?
S1B O3B S1A 29.4(5) . . ?
S1A O1B S1B 9.0(2) . . ?
S1B O2B S1A 31.1(4) . . ?

loop_
_geom_bond_atom_site_label_1
_geom_bond_atom_site_label_2
_geom_bond_distance
_geom_bond_site_symmetry_2
_geom_bond_publ_flag
C1 C6 1.377(6) . ?
C1 C2 1.395(6) . ?
C1 P1 1.806(4) . ?
C00G C00I 1.393(6) . ?
C00G C01F 1.404(6) . ?
C00G H00G 0.9500 . ?
C00H C014 1.389(6) . ?
C00H C00I 1.399(6) . ?
C00H H00H 0.9500 . ?
C00I P2 1.813(4) . ?
C2 C3 1.386(6) . ?
C2 H2 0.9500 . ?
C01F C01G 1.383(7) . ?
C01F H01F 0.9500 . ?
C01G C014 1.385(7) . ?
C01G H01G 0.9500 . ?
C3 C4 1.371(7) . ?
C3 H3 0.9500 . ?
C4 C5 1.377(8) . ?
C4 H4 0.9500 . ?
C5 C6 1.403(7) . ?
C5 H5 0.9500 . ?
C6 H6 0.9500 . ?
C7 C8 1.386(5) . ?
C7 C12 1.393(6) . ?
C7 P1 1.805(4) . ?
C8 C9 1.379(6) . ?
C8 H8 0.9500 . ?
C9 C10 1.386(7) . ?
C9 H9 0.9500 . ?
C10 C11 1.374(7) . ?
C10 H10 0.9500 . ?
C11 C12 1.390(6) . ?
C11 H11 0.9500 . ?
C12 H12 0.9500 . ?
C13 C18 1.388(6) . ?
C13 C14 1.406(6) . ?
C13 P1 1.805(4) . ?
C14 C15 1.379(6) . ?
C14 H14 0.9500 . ?
C014 H014 0.9500 . ?
C15 C16 1.375(7) . ?
C15 H15 0.9500 . ?
C16 C17 1.384(8) . ?
C16 H16 0.9500 . ?
C17 C18 1.397(7) . ?
C17 H17 0.9500 . ?
C18 H18 0.9500 . ?
C19 N2 1.340(6) . ?
C19 C20 1.368(7) . ?
C19 H19 0.9500 . ?
C20 C21 1.371(7) . ?
C20 H20 0.9500 . ?
C21 C22 1.388(6) . ?
C21 H21 0.9500 . ?
C22 C23 1.385(6) . ?
C22 C24 1.491(6) . ?
C23 N2 1.345(5) . ?
C23 C26 1.498(6) . ?
C24 O10 1.200(6) . ?
C24 O9 1.330(5) . ?
C25 O9 1.451(7) . ?
C25 H01R 0.9800 . ?
C25 H01S 0.9800 . ?
C25 H25 0.9800 . ?
C26 N1 1.354(5) . ?
C26 C30 1.396(5) . ?
C27 N1 1.343(5) . ?
C27 C28 1.375(6) . ?
C27 H27 0.9500 . ?
C28 C29 1.384(6) . ?
C28 H28 0.9500 . ?
C29 C30 1.392(6) . ?
C29 H29 0.9500 . ?
C30 C31 1.501(6) . ?
C31 O8 1.194(5) . ?
C31 O7 1.336(5) . ?
C32 O7 1.451(5) . ?
C32 H01C 0.9800 . ?
C32 H01H 0.9800 . ?
C32 H01N 0.9800 . ?
C33 C38 1.379(8) . ?
C33 C34 1.395(7) . ?
C33 P2 1.809(5) . ?
C34 C35 1.394(9) . ?
C34 H34 0.9500 . ?
C35 C36 1.368(11) . ?
C35 H35 0.9500 . ?
C36 C37 1.373(11) . ?
C36 H36 0.9500 . ?
C37 C38 1.397(8) . ?
C37 H37 0.9500 . ?
C38 H38 0.9500 . ?
C39 C44 1.389(6) . ?
C39 C40 1.398(6) . ?
C39 P2 1.808(4) . ?
C40 C41 1.371(6) . ?
C40 H40 0.9500 . ?
C41 C42 1.392(7) . ?
C41 H41 0.9500 . ?
C42 C43 1.376(7) . ?
C42 H42 0.9500 . ?
C43 C44 1.390(6) . ?
C43 H43 0.9500 . ?
C44 H44 0.9500 . ?
C45 F4A 1.158(13) . ?
C45 F6B 1.287(10) . ?
C45 F6A 1.352(12) . ?
C45 F5B 1.379(10) . ?
C45 F4B 1.379(10) . ?
C45 F5A 1.390(10) . ?
C45 S2 1.828(7) . ?
C46 F1B 1.23(2) . ?
C46 F2B 1.300(18) . ?
C46 F1A 1.329(7) . ?
C46 F2A 1.344(7) . ?
C46 F3A 1.357(7) . ?
C46 F3B 1.52(2) . ?
C46 S1A 1.777(6) . ?
C46 S1B 2.036(9) . ?
Au1 N1 2.102(3) . ?
Au1 P1 2.2445(10) . ?
Au2 N2 2.102(4) . ?
Au2 P2 2.2367(11) . ?
S1A S1B 0.727(7) . ?
S1A O2B 1.369(9) . ?
S1A O3B 1.406(7) . ?
S1A O1B 1.444(5) . ?
S1A O2A 1.496(15) . ?
S1A O1A 1.594(14) . ?
S1A O7A 1.95(4) . ?
S1A O3A 2.08(4) . ?
S1B O3B 0.998(8) . ?
S1B O7A 1.25(4) . ?
S1B O2B 1.337(10) . ?
S1B O3A 1.44(4) . ?
S1B O1A 1.520(16) . ?
S1B O2A 1.604(17) . ?
S1B O1B 2.118(9) . ?
S2 O6B 1.320(9) . ?
S2 O4A 1.349(9) . ?
S2 O5B 1.400(9) . ?
S2 O6A 1.497(11) . ?
S2 O4B 1.515(9) . ?
S2 O5A 1.558(8) . ?
F3B F2B 1.56(3) . ?
F3B O3A 1.74(5) . ?
O3A O7A 1.08(5) . ?
